data_7240644
loop_
_publ_author_name
'Urbanovsk\'y, Peter'
'Kotek, Jan'
'C\'isa\<rov\'a, Ivana'
'Hermann, Petr'

_publ_section_title
;
 Selective and clean synthesis of aminoalkyl-H-phosphinic acids from
 hypophosphorous acid by phospha-Mannich reaction
;
_journal_issue 36
_journal_name_full 'RSC Advances'
_journal_page_first 21329
_journal_page_last 21349
_journal_paper_doi 10.1039/D0RA03075A
_journal_volume 10
_journal_year 2020
_chemical_formula_moiety 'C21 H22 N O2 P, C6 H7 O3 P'
_chemical_formula_sum 'C27 H29 N O5 P2'
_chemical_formula_weight 509.45
_space_group_crystal_system monoclinic
_space_group_IT_number 14
_space_group_name_Hall '-P 2ybc'
_space_group_name_H-M_alt 'P 1 21/c 1'
_atom_sites_solution_hydrogens mixed
_atom_sites_solution_primary direct
_atom_sites_solution_secondary difmap
_audit_creation_method SHELXL-2014/7
_audit_update_record
;
2020-02-19 deposited with the CCDC.	2020-05-15 downloaded from the CCDC.
;
_cell_angle_alpha 90
_cell_angle_beta 91.9900(10)
_cell_angle_gamma 90
_cell_formula_units_Z 4
_cell_length_a 9.4746(4)
_cell_length_b 11.3717(5)
_cell_length_c 23.1551(10)
_cell_measurement_reflns_used 9882
_cell_measurement_temperature 120(2)
_cell_measurement_theta_max 27.5362
_cell_measurement_theta_min 2.5113
_cell_volume 2493.28(19)
_computing_cell_refinement 'SAINT V8.38A (Bruker AXS Inc., 2017)'
_computing_data_collection 'Bruker Instrument Service V6.2.10'
_computing_data_reduction 'SAINT V8.38A (Bruker AXS Inc., 2017)'
_computing_structure_refinement 'SHELXL 2014/7 (Sheldrick, 2014)'
_computing_structure_solution 'SHELXT 2014/5 (Sheldrick, 2014)'
_diffrn_ambient_temperature 120(2)
_diffrn_detector_area_resol_mean 8.3333
_diffrn_measured_fraction_theta_full 0.998
_diffrn_measured_fraction_theta_max 0.997
_diffrn_measurement_device_type 'Bruker APEX-II CCD'
_diffrn_measurement_method '\f and \w scans'
_diffrn_radiation_monochromator graphite
_diffrn_radiation_source 'fine-focus sealed tube'
_diffrn_radiation_type MoK\a
_diffrn_radiation_wavelength 0.71073
_diffrn_reflns_av_R_equivalents 0.0262
_diffrn_reflns_av_unetI/netI 0.0191
_diffrn_reflns_Laue_measured_fraction_full 0.998
_diffrn_reflns_Laue_measured_fraction_max 0.997
_diffrn_reflns_limit_h_max 12
_diffrn_reflns_limit_h_min -12
_diffrn_reflns_limit_k_max 14
_diffrn_reflns_limit_k_min -14
_diffrn_reflns_limit_l_max 29
_diffrn_reflns_limit_l_min -30
_diffrn_reflns_number 29936
_diffrn_reflns_point_group_measured_fraction_full 0.998
_diffrn_reflns_point_group_measured_fraction_max 0.997
_diffrn_reflns_theta_full 25.242
_diffrn_reflns_theta_max 27.537
_diffrn_reflns_theta_min 2.511
_exptl_absorpt_coefficient_mu 0.213
_exptl_absorpt_correction_T_max 0.98
_exptl_absorpt_correction_T_min 0.92
_exptl_absorpt_correction_type multi-scan
_exptl_absorpt_process_details
;
SADABS-2016/2 - Bruker AXS area detector scaling and absorption correction
;
_exptl_crystal_colour colourless
_exptl_crystal_density_diffrn 1.357
_exptl_crystal_description prism
_exptl_crystal_F_000 1072
_exptl_crystal_size_max 0.439
_exptl_crystal_size_mid 0.163
_exptl_crystal_size_min 0.096
_refine_diff_density_max 0.342
_refine_diff_density_min -0.389
_refine_diff_density_rms 0.048
_refine_ls_extinction_coef 0.0062(6)
_refine_ls_extinction_expression Fc^*^=kFc[1+0.001xFc^2^\l^3^/sin(2\q)]^-1/4^
_refine_ls_extinction_method 'SHELXL-2014/7 (Sheldrick 2014'
_refine_ls_goodness_of_fit_ref 1.045
_refine_ls_hydrogen_treatment mixed
_refine_ls_matrix_type full
_refine_ls_number_parameters 329
_refine_ls_number_reflns 5741
_refine_ls_number_restraints 0
_refine_ls_restrained_S_all 1.045
_refine_ls_R_factor_all 0.0420
_refine_ls_R_factor_gt 0.0337
_refine_ls_shift/su_max 0.001
_refine_ls_shift/su_mean 0.000
_refine_ls_structure_factor_coef Fsqd
_refine_ls_weighting_details 'w=1/[\s^2^(Fo^2^)+(0.0305P)^2^+1.7355P] where P=(Fo^2^+2Fc^2^)/3'
_refine_ls_weighting_scheme calc
_refine_ls_wR_factor_gt 0.0787
_refine_ls_wR_factor_ref 0.0840
_reflns_Friedel_coverage 0.000
_reflns_number_gt 4966
_reflns_number_total 5741
_reflns_threshold_expression 'I > 2\s(I)'
_cod_data_source_file d0ra03075a3.cif
_cod_data_source_block dbampph
_cod_depositor_comments
;
The following automatic conversions were performed:

data item '_exptl_absorpt_correction_type' value 'Multi-Scan' was
changed to 'multi-scan' in accordance with the
/home/data/users/saulius/crontab/automatic-downloads/rss-feeds/RSC/lib/dictionaries/cif_core.dic
dictionary named 'cif_core.dic' version 2.4.2 last updated on
2011-04-26.

Automatic conversion script
Id: cif_fix_values 7556 2019-12-06 15:28:31Z antanas 

 Adding full bibliography for 7240636--7240653.cif.
;
_cod_original_sg_symbol_H-M 'P 21/c'
_cod_database_code 7240644
_shelx_shelxl_version_number 2014/7
_shelx_space_group_comment
;
The symmetry employed for this shelxl refinement is uniquely defined
by the following loop, which should always be used as a source of
symmetry information in preference to the above space-group names.
They are only intended as comments.
;
_shelx_estimated_absorpt_t_min 0.912
_shelx_estimated_absorpt_t_max 0.980

loop_
_space_group_symop_operation_xyz
'x, y, z'
'-x, y+1/2, -z+1/2'
'-x, -y, -z'
'x, -y-1/2, z-1/2'

loop_
_atom_site_label
_atom_site_type_symbol
_atom_site_fract_x
_atom_site_fract_y
_atom_site_fract_z
_atom_site_U_iso_or_equiv
_atom_site_adp_type
_atom_site_occupancy
_atom_site_site_symmetry_order
_atom_site_calc_flag
_atom_site_refinement_flags_posn
_atom_site_refinement_flags_adp
_atom_site_refinement_flags_occupancy
_atom_site_disorder_assembly
_atom_site_disorder_group
P1 P 0.36134(4) 0.47913(3) 0.72904(2) 0.01728(9) Uani 1 1 d . . . . .
O11 O 0.45050(10) 0.51193(9) 0.67902(4) 0.0223(2) Uani 1 1 d . . . . .
O12 O 0.38730(10) 0.35800(9) 0.75332(4) 0.0222(2) Uani 1 1 d . . . . .
C2 C 0.38862(14) 0.58886(13) 0.78727(6) 0.0195(3) Uani 1 1 d . . . . .
H21 H 0.3938 0.6677 0.7693 0.023 Uiso 1 1 calc R U . . .
H22 H 0.3046 0.5881 0.8115 0.023 Uiso 1 1 calc R U . . .
N3 N 0.51710(11) 0.57240(10) 0.82592(5) 0.0167(2) Uani 1 1 d . . . . .
H31 H 0.503(2) 0.5063(17) 0.8487(8) 0.036(5) Uiso 1 1 d . . . . .
C4 C 0.54193(14) 0.67777(12) 0.86504(6) 0.0191(3) Uani 1 1 d . . . . .
H41 H 0.6289 0.6641 0.8890 0.023 Uiso 1 1 calc R U . . .
H42 H 0.5581 0.7478 0.8408 0.023 Uiso 1 1 calc R U . . .
C5 C 0.42242(14) 0.70363(12) 0.90436(6) 0.0183(3) Uani 1 1 d . . . . .
C6 C 0.33968(15) 0.80328(13) 0.89543(6) 0.0232(3) Uani 1 1 d . . . . .
H61 H 0.3547 0.8526 0.8631 0.028 Uiso 1 1 calc R U . . .
C7 C 0.23473(16) 0.83100(15) 0.93383(7) 0.0286(3) Uani 1 1 d . . . . .
H71 H 0.1779 0.8989 0.9274 0.034 Uiso 1 1 calc R U . . .
C8 C 0.21297(16) 0.76007(15) 0.98120(7) 0.0286(3) Uani 1 1 d . . . . .
H81 H 0.1412 0.7792 1.0073 0.034 Uiso 1 1 calc R U . . .
C9 C 0.29591(16) 0.66112(14) 0.99062(6) 0.0267(3) Uani 1 1 d . . . . .
H91 H 0.2812 0.6124 1.0232 0.032 Uiso 1 1 calc R U . . .
C10 C 0.40038(15) 0.63331(13) 0.95247(6) 0.0229(3) Uani 1 1 d . . . . .
H101 H 0.4575 0.5657 0.9592 0.028 Uiso 1 1 calc R U . . .
C11 C 0.64571(14) 0.54941(13) 0.79063(6) 0.0206(3) Uani 1 1 d . . . . .
H111 H 0.6312 0.4751 0.7690 0.025 Uiso 1 1 calc R U . . .
H112 H 0.6543 0.6135 0.7620 0.025 Uiso 1 1 calc R U . . .
C12 C 0.78220(14) 0.54091(12) 0.82588(6) 0.0191(3) Uani 1 1 d . . . . .
C13 C 0.88035(15) 0.63123(13) 0.82204(6) 0.0229(3) Uani 1 1 d . . . . .
H131 H 0.8567 0.6998 0.8004 0.028 Uiso 1 1 calc R U . . .
C14 C 1.01214(15) 0.62231(14) 0.84945(7) 0.0264(3) Uani 1 1 d . . . . .
H141 H 1.0787 0.6843 0.8464 0.032 Uiso 1 1 calc R U . . .
C15 C 1.04645(15) 0.52287(15) 0.88134(7) 0.0283(3) Uani 1 1 d . . . . .
H151 H 1.1372 0.5160 0.8998 0.034 Uiso 1 1 calc R U . . .
C16 C 0.94827(16) 0.43314(15) 0.88644(7) 0.0280(3) Uani 1 1 d . . . . .
H161 H 0.9714 0.3657 0.9090 0.034 Uiso 1 1 calc R U . . .
C17 C 0.81624(15) 0.44165(13) 0.85862(6) 0.0227(3) Uani 1 1 d . . . . .
H171 H 0.7495 0.3799 0.8620 0.027 Uiso 1 1 calc R U . . .
C18 C 0.17678(14) 0.49776(12) 0.70983(6) 0.0197(3) Uani 1 1 d . . . . .
C19 C 0.07729(15) 0.42137(13) 0.73234(6) 0.0225(3) Uani 1 1 d . . . . .
H191 H 0.1065 0.3625 0.7593 0.027 Uiso 1 1 calc R U . . .
C20 C -0.06440(15) 0.43117(14) 0.71542(7) 0.0265(3) Uani 1 1 d . . . . .
H201 H -0.1310 0.3768 0.7295 0.032 Uiso 1 1 calc R U . . .
C21 C -0.10866(15) 0.51961(15) 0.67821(7) 0.0290(3) Uani 1 1 d . . . . .
H211 H -0.2059 0.5268 0.6673 0.035 Uiso 1 1 calc R U . . .
C22 C -0.01145(17) 0.59785(16) 0.65672(7) 0.0322(4) Uani 1 1 d . . . . .
H221 H -0.0424 0.6595 0.6317 0.039 Uiso 1 1 calc R U . . .
C23 C 0.13130(16) 0.58629(14) 0.67174(7) 0.0274(3) Uani 1 1 d . . . . .
H231 H 0.1980 0.6387 0.6561 0.033 Uiso 1 1 calc R U . . .
P2 P 0.56588(4) 0.76708(3) 0.60744(2) 0.01816(10) Uani 1 1 d . . . . .
O21 O 0.43777(10) 0.68398(10) 0.61350(5) 0.0258(2) Uani 1 1 d . . . . .
H21O H 0.446(3) 0.623(2) 0.6389(11) 0.070(8) Uiso 1 1 d . . . . .
O22 O 0.67475(11) 0.74283(10) 0.65834(5) 0.0239(2) Uani 1 1 d . . . . .
H22O H 0.652(2) 0.785(2) 0.6893(10) 0.053(6) Uiso 1 1 d . . . . .
O23 O 0.52152(11) 0.89236(9) 0.60360(4) 0.0243(2) Uani 1 1 d . . . . .
C24 C 0.65672(14) 0.72310(12) 0.54438(6) 0.0187(3) Uani 1 1 d . . . . .
C25 C 0.64059(17) 0.61157(14) 0.52067(7) 0.0280(3) Uani 1 1 d . . . . .
H251 H 0.5785 0.5567 0.5375 0.034 Uiso 1 1 calc R U . . .
C26 C 0.71542(19) 0.57980(15) 0.47214(7) 0.0351(4) Uani 1 1 d . . . . .
H261 H 0.7028 0.5039 0.4556 0.042 Uiso 1 1 calc R U . . .
C27 C 0.80741(17) 0.65825(16) 0.44823(7) 0.0326(4) Uani 1 1 d . . . . .
H271 H 0.8594 0.6359 0.4156 0.039 Uiso 1 1 calc R U . . .
C28 C 0.82435(16) 0.76962(16) 0.47163(7) 0.0300(3) Uani 1 1 d . . . . .
H281 H 0.8880 0.8236 0.4551 0.036 Uiso 1 1 calc R U . . .
C29 C 0.74842(15) 0.80238(14) 0.51917(6) 0.0242(3) Uani 1 1 d . . . . .
H291 H 0.7590 0.8794 0.5347 0.029 Uiso 1 1 calc R U . . .

loop_
_atom_site_aniso_label
_atom_site_aniso_U_11
_atom_site_aniso_U_22
_atom_site_aniso_U_33
_atom_site_aniso_U_23
_atom_site_aniso_U_13
_atom_site_aniso_U_12
P1 0.01743(17) 0.01913(18) 0.01535(17) -0.00074(13) 0.00137(12) 0.00150(13)
O11 0.0219(5) 0.0259(5) 0.0195(5) 0.0018(4) 0.0050(4) 0.0027(4)
O12 0.0272(5) 0.0207(5) 0.0187(5) 0.0012(4) 0.0010(4) 0.0030(4)
C2 0.0162(6) 0.0229(7) 0.0195(6) -0.0033(5) 0.0000(5) 0.0028(5)
N3 0.0145(5) 0.0188(6) 0.0169(5) -0.0009(5) 0.0013(4) -0.0007(4)
C4 0.0169(6) 0.0196(7) 0.0209(7) -0.0033(5) 0.0018(5) -0.0035(5)
C5 0.0161(6) 0.0204(7) 0.0182(6) -0.0035(5) -0.0010(5) -0.0031(5)
C6 0.0242(7) 0.0230(7) 0.0224(7) -0.0009(6) 0.0005(5) 0.0000(6)
C7 0.0258(7) 0.0310(8) 0.0291(8) -0.0054(6) 0.0011(6) 0.0064(6)
C8 0.0230(7) 0.0397(9) 0.0234(7) -0.0079(7) 0.0053(6) -0.0014(6)
C9 0.0282(8) 0.0339(8) 0.0183(7) -0.0006(6) 0.0033(6) -0.0049(6)
C10 0.0233(7) 0.0248(7) 0.0206(7) -0.0007(6) -0.0005(5) 0.0000(6)
C11 0.0154(6) 0.0262(7) 0.0205(7) 0.0008(6) 0.0045(5) 0.0022(5)
C12 0.0159(6) 0.0219(7) 0.0199(6) -0.0014(5) 0.0040(5) 0.0020(5)
C13 0.0223(7) 0.0199(7) 0.0270(7) -0.0008(6) 0.0071(5) 0.0003(5)
C14 0.0192(7) 0.0283(8) 0.0320(8) -0.0077(6) 0.0074(6) -0.0056(6)
C15 0.0158(7) 0.0412(9) 0.0279(8) -0.0059(7) -0.0014(5) 0.0017(6)
C16 0.0247(7) 0.0314(8) 0.0278(8) 0.0062(6) 0.0003(6) 0.0054(6)
C17 0.0184(6) 0.0230(7) 0.0267(7) 0.0025(6) 0.0035(5) -0.0013(5)
C18 0.0196(6) 0.0216(7) 0.0179(6) -0.0050(5) 0.0008(5) 0.0008(5)
C19 0.0241(7) 0.0219(7) 0.0218(7) -0.0049(6) 0.0044(5) 0.0003(6)
C20 0.0218(7) 0.0266(8) 0.0315(8) -0.0095(6) 0.0059(6) -0.0033(6)
C21 0.0181(7) 0.0343(9) 0.0344(8) -0.0096(7) -0.0016(6) 0.0020(6)
C22 0.0257(8) 0.0346(9) 0.0361(9) 0.0055(7) -0.0034(6) 0.0047(7)
C23 0.0222(7) 0.0295(8) 0.0304(8) 0.0041(6) 0.0007(6) 0.0002(6)
P2 0.01707(17) 0.01986(19) 0.01759(17) 0.00001(13) 0.00114(12) 0.00341(13)
O21 0.0191(5) 0.0323(6) 0.0260(5) 0.0088(5) 0.0006(4) -0.0006(4)
O22 0.0228(5) 0.0281(6) 0.0206(5) -0.0036(4) -0.0030(4) 0.0073(4)
O23 0.0288(5) 0.0226(5) 0.0216(5) -0.0023(4) 0.0010(4) 0.0078(4)
C24 0.0161(6) 0.0208(7) 0.0191(6) 0.0000(5) 0.0003(5) 0.0033(5)
C25 0.0332(8) 0.0212(7) 0.0299(8) -0.0022(6) 0.0071(6) -0.0009(6)
C26 0.0457(10) 0.0277(8) 0.0323(9) -0.0086(7) 0.0060(7) 0.0073(7)
C27 0.0319(8) 0.0430(10) 0.0234(7) -0.0011(7) 0.0072(6) 0.0125(7)
C28 0.0227(7) 0.0411(9) 0.0266(8) 0.0043(7) 0.0058(6) -0.0008(7)
C29 0.0223(7) 0.0247(7) 0.0255(7) -0.0009(6) 0.0011(6) -0.0022(6)

loop_
_atom_type_symbol
_atom_type_description
_atom_type_scat_dispersion_real
_atom_type_scat_dispersion_imag
_atom_type_scat_source
C C 0.0033 0.0016 'International Tables Vol C Tables 4.2.6.8 and 6.1.1.4'
H H 0.0000 0.0000 'International Tables Vol C Tables 4.2.6.8 and 6.1.1.4'
N N 0.0061 0.0033 'International Tables Vol C Tables 4.2.6.8 and 6.1.1.4'
O O 0.0106 0.0060 'International Tables Vol C Tables 4.2.6.8 and 6.1.1.4'
P P 0.1023 0.0942 'International Tables Vol C Tables 4.2.6.8 and 6.1.1.4'

loop_
_geom_angle_atom_site_label_1
_geom_angle_atom_site_label_2
_geom_angle_atom_site_label_3
_geom_angle
_geom_angle_site_symmetry_1
_geom_angle_site_symmetry_3
_geom_angle_publ_flag
O11 P1 O12 115.21(6) . . ?
O11 P1 C18 110.31(6) . . ?
O12 P1 C18 110.15(6) . . ?
O11 P1 C2 109.04(6) . . ?
O12 P1 C2 109.17(6) . . ?
C18 P1 C2 102.15(6) . . ?
N3 C2 P1 116.21(9) . . ?
N3 C2 H21 108.2 . . ?
P1 C2 H21 108.2 . . ?
N3 C2 H22 108.2 . . ?
P1 C2 H22 108.2 . . ?
H21 C2 H22 107.4 . . ?
C2 N3 C11 110.60(10) . . ?
C2 N3 C4 111.38(10) . . ?
C11 N3 C4 110.38(10) . . ?
C2 N3 H31 108.3(12) . . ?
C11 N3 H31 107.3(12) . . ?
C4 N3 H31 108.8(12) . . ?
C5 C4 N3 114.29(11) . . ?
C5 C4 H41 108.7 . . ?
N3 C4 H41 108.7 . . ?
C5 C4 H42 108.7 . . ?
N3 C4 H42 108.7 . . ?
H41 C4 H42 107.6 . . ?
C6 C5 C10 119.20(13) . . ?
C6 C5 C4 120.09(13) . . ?
C10 C5 C4 120.53(13) . . ?
C5 C6 C7 120.08(14) . . ?
C5 C6 H61 120.0 . . ?
C7 C6 H61 120.0 . . ?
C8 C7 C6 120.25(15) . . ?
C8 C7 H71 119.9 . . ?
C6 C7 H71 119.9 . . ?
C7 C8 C9 119.96(14) . . ?
C7 C8 H81 120.0 . . ?
C9 C8 H81 120.0 . . ?
C8 C9 C10 119.90(14) . . ?
C8 C9 H91 120.0 . . ?
C10 C9 H91 120.0 . . ?
C9 C10 C5 120.60(14) . . ?
C9 C10 H101 119.7 . . ?
C5 C10 H101 119.7 . . ?
C12 C11 N3 114.21(11) . . ?
C12 C11 H111 108.7 . . ?
N3 C11 H111 108.7 . . ?
C12 C11 H112 108.7 . . ?
N3 C11 H112 108.7 . . ?
H111 C11 H112 107.6 . . ?
C13 C12 C17 119.42(13) . . ?
C13 C12 C11 118.75(13) . . ?
C17 C12 C11 121.67(13) . . ?
C14 C13 C12 120.74(14) . . ?
C14 C13 H131 119.6 . . ?
C12 C13 H131 119.6 . . ?
C15 C14 C13 119.74(14) . . ?
C15 C14 H141 120.1 . . ?
C13 C14 H141 120.1 . . ?
C14 C15 C16 120.04(14) . . ?
C14 C15 H151 120.0 . . ?
C16 C15 H151 120.0 . . ?
C15 C16 C17 120.26(14) . . ?
C15 C16 H161 119.9 . . ?
C17 C16 H161 119.9 . . ?
C16 C17 C12 119.78(14) . . ?
C16 C17 H171 120.1 . . ?
C12 C17 H171 120.1 . . ?
C19 C18 C23 119.13(13) . . ?
C19 C18 P1 119.79(11) . . ?
C23 C18 P1 121.07(11) . . ?
C20 C19 C18 120.20(14) . . ?
C20 C19 H191 119.9 . . ?
C18 C19 H191 119.9 . . ?
C21 C20 C19 120.27(14) . . ?
C21 C20 H201 119.9 . . ?
C19 C20 H201 119.9 . . ?
C20 C21 C22 120.06(14) . . ?
C20 C21 H211 120.0 . . ?
C22 C21 H211 120.0 . . ?
C21 C22 C23 120.15(15) . . ?
C21 C22 H221 119.9 . . ?
C23 C22 H221 119.9 . . ?
C22 C23 C18 120.13(15) . . ?
C22 C23 H231 119.9 . . ?
C18 C23 H231 119.9 . . ?
O23 P2 O21 111.67(6) . . ?
O23 P2 O22 113.06(6) . . ?
O21 P2 O22 108.83(6) . . ?
O23 P2 C24 111.19(6) . . ?
O21 P2 C24 107.68(6) . . ?
O22 P2 C24 104.01(6) . . ?
P2 O21 H21O 118.2(16) . . ?
P2 O22 H22O 109.5(14) . . ?
C25 C24 C29 119.13(13) . . ?
C25 C24 P2 121.86(11) . . ?
C29 C24 P2 119.00(11) . . ?
C24 C25 C26 120.16(15) . . ?
C24 C25 H251 119.9 . . ?
C26 C25 H251 119.9 . . ?
C27 C26 C25 120.13(16) . . ?
C27 C26 H261 119.9 . . ?
C25 C26 H261 119.9 . . ?
C26 C27 C28 120.11(14) . . ?
C26 C27 H271 119.9 . . ?
C28 C27 H271 119.9 . . ?
C27 C28 C29 120.01(15) . . ?
C27 C28 H281 120.0 . . ?
C29 C28 H281 120.0 . . ?
C28 C29 C24 120.44(15) . . ?
C28 C29 H291 119.8 . . ?
C24 C29 H291 119.8 . . ?

loop_
_geom_bond_atom_site_label_1
_geom_bond_atom_site_label_2
_geom_bond_distance
_geom_bond_site_symmetry_2
_geom_bond_publ_flag
P1 O11 1.5039(10) . ?
P1 O12 1.5048(10) . ?
P1 C18 1.8018(14) . ?
P1 C2 1.8487(14) . ?
C2 N3 1.4974(17) . ?
C2 H21 0.9900 . ?
C2 H22 0.9900 . ?
N3 C11 1.5134(16) . ?
N3 C4 1.5155(17) . ?
N3 H31 0.93(2) . ?
C4 C5 1.5063(18) . ?
C4 H41 0.9900 . ?
C4 H42 0.9900 . ?
C5 C6 1.389(2) . ?
C5 C10 1.393(2) . ?
C6 C7 1.393(2) . ?
C6 H61 0.9500 . ?
C7 C8 1.383(2) . ?
C7 H71 0.9500 . ?
C8 C9 1.385(2) . ?
C8 H81 0.9500 . ?
C9 C10 1.386(2) . ?
C9 H91 0.9500 . ?
C10 H101 0.9500 . ?
C11 C12 1.5082(19) . ?
C11 H111 0.9900 . ?
C11 H112 0.9900 . ?
C12 C13 1.390(2) . ?
C12 C17 1.391(2) . ?
C13 C14 1.385(2) . ?
C13 H131 0.9500 . ?
C14 C15 1.383(2) . ?
C14 H141 0.9500 . ?
C15 C16 1.389(2) . ?
C15 H151 0.9500 . ?
C16 C17 1.390(2) . ?
C16 H161 0.9500 . ?
C17 H171 0.9500 . ?
C18 C19 1.396(2) . ?
C18 C23 1.397(2) . ?
C19 C20 1.390(2) . ?
C19 H191 0.9500 . ?
C20 C21 1.380(2) . ?
C20 H201 0.9500 . ?
C21 C22 1.385(2) . ?
C21 H211 0.9500 . ?
C22 C23 1.391(2) . ?
C22 H221 0.9500 . ?
C23 H231 0.9500 . ?
P2 O23 1.4871(11) . ?
P2 O21 1.5485(11) . ?
P2 O22 1.5634(10) . ?
P2 C24 1.7917(14) . ?
O21 H21O 0.91(3) . ?
O22 H22O 0.90(2) . ?
C24 C25 1.388(2) . ?
C24 C29 1.394(2) . ?
C25 C26 1.397(2) . ?
C25 H251 0.9500 . ?
C26 C27 1.377(3) . ?
C26 H261 0.9500 . ?
C27 C28 1.385(2) . ?
C27 H271 0.9500 . ?
C28 C29 1.387(2) . ?
C28 H281 0.9500 . ?
C29 H291 0.9500 . ?
